data_4082232
loop_
_publ_author_name
'Chen, Wenyong'
'Sana, Kasinath'
'Jiang, Yi'
'Meyer, Esmerelda V. S.'
'Lapp, Stacey'
'Galinski, Mary R.'
'Liebeskind, Lanny S.'

_publ_section_title
;
 Regio- and Stereospecific Uncatalyzed Reactions of Electron-Rich Arenes
 and Olefins at Organomolybdenum Enantiomeric Scaffolds
;
_journal_issue 24
_journal_name_full Organometallics
_journal_page_first 7594
_journal_paper_doi 10.1021/om401087h
_journal_volume 32
_journal_year 2013
_chemical_formula_moiety 'C16 H16 N2 O3'
_chemical_formula_sum 'C16 H16 N2 O3'
_chemical_formula_weight 284.31
_chemical_name_systematic
; 
 ? 
;
_space_group_IT_number 14
_symmetry_cell_setting monoclinic
_symmetry_Int_Tables_number 14
_symmetry_space_group_name_Hall '-P 2ybc'
_symmetry_space_group_name_H-M 'P 1 21/c 1'
_atom_sites_solution_hydrogens geom
_atom_sites_solution_primary direct
_atom_sites_solution_secondary difmap
_audit_creation_date 2011-12-14
_audit_creation_method
; 
  Olex2 1.1-alpha 
  (compiled Nov  1 2011 20:42:30, GUI svn.r3906) 
;
_cell_angle_alpha 90.00
_cell_angle_beta 107.603(3)
_cell_angle_gamma 90.00
_cell_formula_units_Z 4
_cell_length_a 13.934(2)
_cell_length_b 11.8330(18)
_cell_length_c 8.6474(14)
_cell_measurement_reflns_used 2770
_cell_measurement_temperature 173(2)
_cell_measurement_theta_max 28.718
_cell_measurement_theta_min 3.012
_cell_volume 1359.0(4)
_computing_cell_refinement 'Bruker SAINT'
_computing_data_collection 'Bruker APEX2'
_computing_data_reduction 'SAINT v7.68A (Bruker, 2009)'
_computing_molecular_graphics
; 
O. V. Dolomanov, L. J. Bourhis, R. J. Gildea, J. A. K. Howard and H. Puschmann, 
OLEX2: a complete structure solution, refinement and analysis program. 
J. Appl. Cryst. (2009). 42, 339-341. 
;
_computing_publication_material
; 
O. V. Dolomanov, L. J. Bourhis, R. J. Gildea, J. A. K. Howard and H. Puschmann, 
OLEX2: a complete structure solution, refinement and analysis program. 
J. Appl. Cryst. (2009). 42, 339-341. 
;
_computing_structure_refinement
; 
XL, G.M. Sheldrick, Acta Cryst. 
(2008). A64, 112-122 
;
_computing_structure_solution 'SHELXS-97 (Sheldrick, 2008)'
_diffrn_ambient_temperature 173.18
_diffrn_measured_fraction_theta_full 0.960
_diffrn_measured_fraction_theta_max 0.960
_diffrn_measurement_device_type 'Bruker APEX-II CCD'
_diffrn_measurement_method '\f and \w scans'
_diffrn_radiation_monochromator graphite
_diffrn_radiation_type 'MO K\a'
_diffrn_radiation_wavelength 0.71073
_diffrn_reflns_av_R_equivalents 0.0521
_diffrn_reflns_av_unetI/netI 0.0595
_diffrn_reflns_limit_h_max 15
_diffrn_reflns_limit_h_min -19
_diffrn_reflns_limit_k_max 16
_diffrn_reflns_limit_k_min -16
_diffrn_reflns_limit_l_max 12
_diffrn_reflns_limit_l_min -12
_diffrn_reflns_number 15669
_diffrn_reflns_theta_full 30.09
_diffrn_reflns_theta_max 30.09
_diffrn_reflns_theta_min 1.53
_diffrn_source 'fine-focus sealed tube'
_diffrn_source_current 35.0
_diffrn_source_power 1.575
_diffrn_source_voltage 45.0
_exptl_absorpt_coefficient_mu 0.097
_exptl_absorpt_correction_T_max 0.7460
_exptl_absorpt_correction_T_min 0.4942
_exptl_absorpt_correction_type multi-scan
_exptl_absorpt_process_details
; 
SADABS-2008/1 (Bruker,2008) was used for absorption correction. 
R(int) was 0.0859 before and 0.0677 after correction. 
The Ratio of minimum to maximum transmission is 0.6625. 
The \l/2 correction factor is 0.0015. 
;
_exptl_crystal_colour colourless
_exptl_crystal_colour_primary colourless
_exptl_crystal_density_diffrn 1.389
_exptl_crystal_density_meas ?
_exptl_crystal_density_method 'not measured'
_exptl_crystal_description plate
_exptl_crystal_F_000 600
_exptl_crystal_size_max 0.331
_exptl_crystal_size_mid 0.296
_exptl_crystal_size_min 0.046
_refine_diff_density_max 0.358
_refine_diff_density_min -0.263
_refine_diff_density_rms 0.047
_refine_ls_extinction_method none
_refine_ls_goodness_of_fit_ref 1.045
_refine_ls_hydrogen_treatment constr
_refine_ls_matrix_type full
_refine_ls_number_parameters 190
_refine_ls_number_reflns 3847
_refine_ls_number_restraints 0
_refine_ls_restrained_S_all 1.045
_refine_ls_R_factor_all 0.0949
_refine_ls_R_factor_gt 0.0594
_refine_ls_shift/su_max 0.000
_refine_ls_shift/su_mean 0.000
_refine_ls_structure_factor_coef Fsqd
_refine_ls_weighting_details 'calc w=1/[\s^2^(Fo^2^)+(0.0934P)^2^+0.0348P] where P=(Fo^2^+2Fc^2^)/3'
_refine_ls_weighting_scheme calc
_refine_ls_wR_factor_gt 0.1622
_refine_ls_wR_factor_ref 0.1853
_reflns_number_gt 2372
_reflns_number_total 3847
_reflns_threshold_expression >2sigma(I)
_cod_data_source_file om401087h_si_002.cif
_cod_data_source_block ks1165_Cmpd_35
_cod_depositor_comments
;
The following automatic conversions were performed:

'_symmetry_cell_setting' value 'Monoclinic' changed to 'monoclinic'
according to /home/saulius/struct/CIF-dictionaries/cif_core.dic
dictionary named 'cif_core.dic' version 2.4.2 from 2011-04-26.

Automatic conversion script
Id: cif_fix_values 1891 2012-01-12 08:04:46Z andrius 

The following automatic conversions were performed:

'_exptl_crystal_density_meas' value 'not measured' was changed to '?'
- the value is perceived as not measured.

Automatic conversion script
Id: cif_fix_values 3008 2015-01-20 13:52:24Z robertas 
;
_cod_original_cell_volume 1359.1(4)
_cod_original_sg_symbol_H-M 'P 21/c'
_cod_database_code 4082232

loop_
_symmetry_equiv_pos_site_id
_symmetry_equiv_pos_as_xyz
1 x,y,z
2 -x,1/2+y,1/2-z
3 -x,-y,-z
4 x,1/2-y,1/2+z

loop_
_atom_site_label
_atom_site_type_symbol
_atom_site_fract_x
_atom_site_fract_y
_atom_site_fract_z
_atom_site_U_iso_or_equiv
_atom_site_adp_type
_atom_site_occupancy
_atom_site_symmetry_multiplicity
_atom_site_calc_flag
_atom_site_refinement_flags
C1 C -0.24599(14) 0.13811(15) -0.0373(2) 0.0457(4) Uani 1 1 d .
H1A H -0.2980 0.1060 0.0067 0.055 Uiso 1 1 calc R
H1B H -0.2645 0.1188 -0.1540 0.055 Uiso 1 1 calc R
C2 C -0.24447(14) 0.26425(15) -0.0188(2) 0.0457(4) Uani 1 1 d .
H2 H -0.2982 0.3070 -0.0879 0.055 Uiso 1 1 calc R
C3 C -0.17191(14) 0.31798(15) 0.0888(2) 0.0463(4) Uani 1 1 d .
H3 H -0.1708 0.3983 0.0898 0.056 Uiso 1 1 calc R
C4 C -0.09131(14) 0.25380(15) 0.2095(2) 0.0443(4) Uani 1 1 d .
H4 H -0.0822 0.2849 0.3206 0.053 Uiso 1 1 calc R
C5 C -0.11456(13) 0.12853(14) 0.2076(2) 0.0424(4) Uani 1 1 d .
H5 H -0.1624 0.1110 0.2704 0.051 Uiso 1 1 calc R
C6 C -0.01201(15) 0.07829(16) 0.2860(3) 0.0521(5) Uani 1 1 d .
H6A H -0.0079 0.0004 0.2465 0.062 Uiso 1 1 calc R
H6B H 0.0038 0.0768 0.4055 0.062 Uiso 1 1 calc R
C7 C 0.05956(14) 0.15760(15) 0.2341(2) 0.0437(4) Uani 1 1 d .
H7 H 0.0814 0.1212 0.1459 0.052 Uiso 1 1 calc R
C8 C 0.15101(14) 0.18643(16) 0.3748(2) 0.0448(4) Uani 1 1 d .
H8A H 0.1301 0.2343 0.4529 0.054 Uiso 1 1 calc R
H8B H 0.1802 0.1159 0.4314 0.054 Uiso 1 1 calc R
C9 C 0.23374(14) 0.36214(14) 0.3281(2) 0.0436(4) Uani 1 1 d .
H9 H 0.1864 0.4007 0.3682 0.052 Uiso 1 1 calc R
C10 C 0.36636(13) 0.36538(15) 0.2269(2) 0.0436(4) Uani 1 1 d .
C11 C 0.43896(16) 0.42716(17) 0.1812(2) 0.0554(5) Uani 1 1 d .
H11 H 0.4387 0.5074 0.1861 0.066 Uiso 1 1 calc R
C12 C 0.51034(16) 0.3730(2) 0.1296(2) 0.0618(6) Uani 1 1 d .
H12 H 0.5609 0.4157 0.1031 0.074 Uiso 1 1 calc R
C13 C 0.50966(15) 0.2555(2) 0.1154(2) 0.0599(6) Uani 1 1 d .
H13 H 0.5587 0.2188 0.0771 0.072 Uiso 1 1 calc R
C14 C 0.43823(14) 0.19306(17) 0.1567(2) 0.0504(5) Uani 1 1 d .
H14 H 0.4370 0.1132 0.1454 0.060 Uiso 1 1 calc R
C15 C 0.36717(13) 0.24748(14) 0.2158(2) 0.0403(4) Uani 1 1 d .
C16 C 0.29423(13) 0.18137(14) 0.2676(2) 0.0414(4) Uani 1 1 d .
N1 N 0.22831(11) 0.24621(12) 0.32301(17) 0.0392(3) Uani 1 1 d .
N2 N 0.29672(12) 0.42297(12) 0.28356(19) 0.0473(4) Uani 1 1 d .
O1 O -0.15093(9) 0.08880(10) 0.04477(14) 0.0427(3) Uani 1 1 d .
O2 O 0.00353(9) 0.25885(10) 0.17294(16) 0.0489(3) Uani 1 1 d .
O3 O 0.28877(11) 0.07841(10) 0.26537(18) 0.0554(4) Uani 1 1 d .

loop_
_atom_site_aniso_label
_atom_site_aniso_U_11
_atom_site_aniso_U_22
_atom_site_aniso_U_33
_atom_site_aniso_U_23
_atom_site_aniso_U_13
_atom_site_aniso_U_12
C1 0.0378(9) 0.0440(10) 0.0507(10) -0.0009(8) 0.0065(8) -0.0012(8)
C2 0.0385(9) 0.0411(9) 0.0557(11) 0.0055(8) 0.0114(8) 0.0033(8)
C3 0.0442(10) 0.0360(8) 0.0582(11) 0.0013(8) 0.0148(8) -0.0011(8)
C4 0.0460(10) 0.0406(9) 0.0440(9) -0.0015(7) 0.0100(8) -0.0090(8)
C5 0.0421(9) 0.0400(9) 0.0432(9) 0.0029(7) 0.0101(7) -0.0063(8)
C6 0.0460(11) 0.0461(10) 0.0569(11) 0.0123(8) 0.0046(9) -0.0055(8)
C7 0.0408(9) 0.0419(9) 0.0425(9) 0.0044(7) 0.0036(7) -0.0043(8)
C8 0.0413(9) 0.0475(10) 0.0411(9) 0.0014(7) 0.0057(7) -0.0035(8)
C9 0.0450(10) 0.0356(8) 0.0443(9) -0.0048(7) 0.0045(8) 0.0035(7)
C10 0.0400(9) 0.0412(9) 0.0415(9) 0.0004(7) 0.0001(7) -0.0023(7)
C11 0.0504(11) 0.0534(11) 0.0548(11) 0.0060(9) 0.0047(9) -0.0095(9)
C12 0.0441(11) 0.0815(16) 0.0554(12) 0.0146(11) 0.0085(9) -0.0082(11)
C13 0.0416(11) 0.0866(17) 0.0485(11) 0.0066(10) 0.0088(9) 0.0112(11)
C14 0.0424(10) 0.0588(12) 0.0431(10) -0.0003(8) 0.0025(8) 0.0109(9)
C15 0.0369(9) 0.0397(9) 0.0371(8) -0.0008(7) 0.0002(7) 0.0023(7)
C16 0.0375(9) 0.0370(9) 0.0423(9) -0.0044(7) 0.0010(7) 0.0013(7)
N1 0.0358(7) 0.0363(7) 0.0408(7) -0.0026(6) 0.0043(6) -0.0011(6)
N2 0.0473(9) 0.0367(7) 0.0521(9) -0.0029(6) 0.0064(7) 0.0005(7)
O1 0.0393(7) 0.0382(6) 0.0473(7) -0.0015(5) 0.0081(5) -0.0002(5)
O2 0.0383(7) 0.0441(7) 0.0586(8) 0.0126(6) 0.0061(6) -0.0055(5)
O3 0.0580(9) 0.0336(6) 0.0711(9) -0.0060(6) 0.0141(7) -0.0005(6)

loop_
_atom_type_symbol
_atom_type_description
_atom_type_scat_dispersion_real
_atom_type_scat_dispersion_imag
_atom_type_scat_source
C C 0.0033 0.0016 'International Tables Vol C Tables 4.2.6.8 and 6.1.1.4'
H H 0.0000 0.0000 'International Tables Vol C Tables 4.2.6.8 and 6.1.1.4'
N N 0.0061 0.0033 'International Tables Vol C Tables 4.2.6.8 and 6.1.1.4'
O O 0.0106 0.0060 'International Tables Vol C Tables 4.2.6.8 and 6.1.1.4'

loop_
_geom_angle_atom_site_label_1
_geom_angle_atom_site_label_2
_geom_angle_atom_site_label_3
_geom_angle
_geom_angle_publ_flag
C1 O1 C5 110.88(13) yes
C4 O2 C7 108.31(13) yes
C8 N1 C9 120.66(15) yes
C8 N1 C16 117.53(14) yes
C9 N1 C16 121.80(16) yes
C9 N2 C10 116.43(15) yes
O1 C1 C2 111.91(15) yes
C1 C2 C3 122.71(17) no
C2 C3 C4 120.37(16) no
O2 C4 C3 111.71(14) yes
O2 C4 C5 104.11(14) yes
C3 C4 C5 112.18(15) no
O1 C5 C4 110.14(13) yes
O1 C5 C6 108.67(15) yes
C4 C5 C6 102.15(15) no
C5 C6 C7 103.85(16) no
O2 C7 C6 106.77(16) yes
O2 C7 C8 109.84(14) yes
C6 C7 C8 111.57(16) no
N1 C8 C7 112.41(14) yes
N1 C9 N2 125.98(17) yes
N2 C10 C11 119.01(16) yes
N2 C10 C15 122.27(16) yes
C11 C10 C15 118.72(17) no
C10 C11 C12 120.48(19) no
C11 C12 C13 120.6(2) no
C12 C13 C14 120.0(2) no
C13 C14 C15 119.76(19) no
C10 C15 C14 120.32(17) no
C10 C15 C16 119.59(16) no
C14 C15 C16 120.09(16) no
O3 C16 N1 120.83(17) yes
O3 C16 C15 125.26(17) yes
N1 C16 C15 113.91(14) yes
O1 C1 H1A 109.00 no
O1 C1 H1B 109.00 no
C2 C1 H1A 109.00 no
C2 C1 H1B 109.00 no
H1A C1 H1B 108.00 no
C1 C2 H2 119.00 no
C3 C2 H2 119.00 no
C2 C3 H3 120.00 no
C4 C3 H3 120.00 no
O2 C4 H4 110.00 no
C3 C4 H4 110.00 no
C5 C4 H4 110.00 no
O1 C5 H5 112.00 no
C4 C5 H5 112.00 no
C6 C5 H5 112.00 no
C5 C6 H6A 111.00 no
C5 C6 H6B 111.00 no
C7 C6 H6A 111.00 no
C7 C6 H6B 111.00 no
H6A C6 H6B 109.00 no
O2 C7 H7 110.00 no
C6 C7 H7 110.00 no
C8 C7 H7 110.00 no
N1 C8 H8A 109.00 no
N1 C8 H8B 109.00 no
C7 C8 H8A 109.00 no
C7 C8 H8B 109.00 no
H8A C8 H8B 108.00 no
N1 C9 H9 117.00 no
N2 C9 H9 117.00 no
C10 C11 H11 120.00 no
C12 C11 H11 120.00 no
C11 C12 H12 120.00 no
C13 C12 H12 120.00 no
C12 C13 H13 120.00 no
C14 C13 H13 120.00 no
C13 C14 H14 120.00 no
C15 C14 H14 120.00 no

loop_
_geom_bond_atom_site_label_1
_geom_bond_atom_site_label_2
_geom_bond_distance
_geom_bond_publ_flag
O1 C1 1.425(2) yes
O1 C5 1.424(2) yes
O2 C4 1.450(2) yes
O2 C7 1.441(2) yes
O3 C16 1.221(2) yes
N1 C8 1.467(3) yes
N1 C9 1.374(2) yes
N1 C16 1.389(2) yes
N2 C9 1.281(3) yes
N2 C10 1.391(2) yes
C1 C2 1.501(3) no
C2 C3 1.313(3) no
C3 C4 1.490(3) no
C4 C5 1.516(2) no
C5 C6 1.506(3) no
C6 C7 1.532(3) no
C7 C8 1.511(3) no
C10 C11 1.399(3) no
C10 C15 1.399(2) no
C11 C12 1.367(3) no
C12 C13 1.396(3) no
C13 C14 1.371(3) no
C14 C15 1.401(3) no
C15 C16 1.456(3) no
C1 H1A 0.9900 no
C1 H1B 0.9900 no
C2 H2 0.9500 no
C3 H3 0.9500 no
C4 H4 1.0000 no
C5 H5 1.0000 no
C6 H6A 0.9900 no
C6 H6B 0.9900 no
C7 H7 1.0000 no
C8 H8A 0.9900 no
C8 H8B 0.9900 no
C9 H9 0.9500 no
C11 H11 0.9500 no
C12 H12 0.9500 no
C13 H13 0.9500 no
C14 H14 0.9500 no

loop_
_geom_hbond_atom_site_label_D
_geom_hbond_atom_site_label_H
_geom_hbond_atom_site_label_A
_geom_hbond_distance_DH
_geom_hbond_distance_HA
_geom_hbond_distance_DA
_geom_hbond_angle_DHA
_geom_hbond_site_symmetry_A
_geom_hbond_publ_flag
C1 H1B O3 0.9900 2.5100 3.178(2) 125.00 3_555 yes
C9 H9 O1 0.9500 2.4500 3.241(2) 141.00 2_555 yes

loop_
_geom_torsion_atom_site_label_1
_geom_torsion_atom_site_label_2
_geom_torsion_atom_site_label_3
_geom_torsion_atom_site_label_4
_geom_torsion
_geom_torsion_publ_flag
C5 O1 C1 C2 50.10(18) no
C1 O1 C5 C4 -66.18(18) no
C1 O1 C5 C6 -177.31(14) no
C4 O2 C7 C8 -111.65(16) no
C4 O2 C7 C6 9.47(18) no
C7 O2 C4 C5 -30.25(16) no
C7 O2 C4 C3 -151.52(14) no
C8 N1 C9 N2 -178.77(17) no
C16 N1 C8 C7 -83.41(19) no
C9 N1 C16 C15 -0.4(2) no
C9 N1 C16 O3 179.34(16) no
C8 N1 C16 C15 178.88(14) no
C16 N1 C9 N2 0.5(3) no
C8 N1 C16 O3 -1.4(2) no
C9 N1 C8 C7 95.90(19) no
C9 N2 C10 C15 1.1(3) no
C10 N2 C9 N1 -0.8(3) no
C9 N2 C10 C11 -178.07(16) no
O1 C1 C2 C3 -14.1(3) no
C1 C2 C3 C4 -5.7(3) no
C2 C3 C4 C5 -9.4(3) no
C2 C3 C4 O2 107.1(2) no
O2 C4 C5 C6 38.70(17) no
C3 C4 C5 O1 44.3(2) no
O2 C4 C5 O1 -76.63(17) no
C3 C4 C5 C6 159.66(16) no
C4 C5 C6 C7 -32.35(18) no
O1 C5 C6 C7 84.04(17) no
C5 C6 C7 C8 135.10(17) no
C5 C6 C7 O2 15.09(19) no
O2 C7 C8 N1 -71.49(19) no
C6 C7 C8 N1 170.32(15) no
C11 C10 C15 C14 -1.3(2) no
C11 C10 C15 C16 178.07(16) no
C15 C10 C11 C12 -1.2(3) no
N2 C10 C15 C14 179.47(16) no
N2 C10 C11 C12 178.04(16) no
N2 C10 C15 C16 -1.1(3) no
C10 C11 C12 C13 2.6(3) no
C11 C12 C13 C14 -1.4(3) no
C12 C13 C14 C15 -1.1(3) no
C13 C14 C15 C10 2.5(3) no
C13 C14 C15 C16 -176.92(16) no
C10 C15 C16 N1 0.7(2) no
C14 C15 C16 O3 0.4(3) no
C14 C15 C16 N1 -179.86(15) no
C10 C15 C16 O3 -179.01(17) no
